data_7118428
loop_
_publ_author_name
'Jiang, Quanbin'
'Guo, Tenglong'
'Wu, Kaikai'
'Yu, Zhengkun'

_publ_section_title
;
 Rhodium(iii)-catalyzed sp(2) C-H bond addition to CF3-substituted
 unsaturated ketones.
;
_journal_issue 14
_journal_name_full 'Chemical communications (Cambridge, England)'
_journal_page_first 2913
_journal_page_last 2915
_journal_paper_doi 10.1039/c5cc10361d
_journal_volume 52
_journal_year 2016
_chemical_formula_sum 'C22 H18 F3 N O2'
_chemical_formula_weight 385.37
_chemical_name_systematic
; 
 ? 
;
_space_group_crystal_system monoclinic
_space_group_IT_number 14
_space_group_name_Hall '-P 2ybc'
_space_group_name_H-M_alt 'P 1 21/c 1'
_symmetry_space_group_name_Hall '-P 2ybc'
_symmetry_space_group_name_H-M 'P 1 21/c 1'
_atom_sites_solution_hydrogens geom
_audit_creation_method SHELXL-2013
_audit_update_record
;
2015-08-10 deposited with the CCDC.
2016-01-13 downloaded from the CCDC.
;
_cell_angle_alpha 90
_cell_angle_beta 104.782(14)
_cell_angle_gamma 90
_cell_formula_units_Z 4
_cell_length_a 13.9588(19)
_cell_length_b 8.5515(11)
_cell_length_c 16.218(2)
_cell_measurement_reflns_used 3030
_cell_measurement_temperature 293(2)
_cell_measurement_theta_max 28.301
_cell_measurement_theta_min 3.807
_cell_volume 1871.8(4)
_computing_cell_refinement 'Bruker FRAMBO'
_computing_data_collection 'Bruker FRAMBO'
_computing_data_reduction 'Bruker SAINT'
_computing_molecular_graphics 'Bruker SHELXTL'
_computing_publication_material 'Bruker SHELXTL'
_computing_structure_refinement 'SHELXL-2013 (Sheldrick, 2013)'
_computing_structure_solution 'Bruker SHELXTL'
_diffrn_ambient_temperature 293(2)
_diffrn_measured_fraction_theta_full 0.998
_diffrn_measured_fraction_theta_max 0.998
_diffrn_measurement_device_type 'multiwire proportional'
_diffrn_measurement_method 'phi and omega scans'
_diffrn_radiation_type MoK\a
_diffrn_radiation_wavelength 0.71073
_diffrn_reflns_av_R_equivalents 0.0316
_diffrn_reflns_av_unetI/netI 0.0323
_diffrn_reflns_laue_measured_fraction_full 0.998
_diffrn_reflns_laue_measured_fraction_max 0.998
_diffrn_reflns_limit_h_max 17
_diffrn_reflns_limit_h_min -15
_diffrn_reflns_limit_k_max 10
_diffrn_reflns_limit_k_min -10
_diffrn_reflns_limit_l_max 20
_diffrn_reflns_limit_l_min -18
_diffrn_reflns_number 9988
_diffrn_reflns_point_group_measured_fraction_full 0.998
_diffrn_reflns_point_group_measured_fraction_max 0.998
_diffrn_reflns_theta_full 25.242
_diffrn_reflns_theta_max 26.000
_diffrn_reflns_theta_min 3.262
_exptl_absorpt_coefficient_mu 0.108
_exptl_absorpt_correction_T_max 1.0000
_exptl_absorpt_correction_T_min 0.7915
_exptl_absorpt_correction_type multi-scan
_exptl_absorpt_process_details sadabs
_exptl_crystal_colour colorless
_exptl_crystal_density_diffrn 1.367
_exptl_crystal_description prismatic
_exptl_crystal_F_000 800
_exptl_crystal_size_max 0.211
_exptl_crystal_size_mid 0.167
_exptl_crystal_size_min 0.123
_refine_diff_density_max 0.233
_refine_diff_density_min -0.218
_refine_diff_density_rms 0.036
_refine_ls_extinction_coef 0.0157(16)
_refine_ls_extinction_expression Fc^*^=kFc[1+0.001xFc^2^\l^3^/sin(2\q)]^-1/4^
_refine_ls_extinction_method SHELXL
_refine_ls_goodness_of_fit_ref 1.021
_refine_ls_hydrogen_treatment constr
_refine_ls_matrix_type full
_refine_ls_number_parameters 255
_refine_ls_number_reflns 3671
_refine_ls_number_restraints 5
_refine_ls_restrained_S_all 1.028
_refine_ls_R_factor_all 0.0717
_refine_ls_R_factor_gt 0.0463
_refine_ls_shift/su_max 0.000
_refine_ls_shift/su_mean 0.000
_refine_ls_structure_factor_coef Fsqd
_refine_ls_weighting_details 'w=1/[\s^2^(Fo^2^)+(0.0530P)^2^+0.4566P] where P=(Fo^2^+2Fc^2^)/3'
_refine_ls_weighting_scheme calc
_refine_ls_wR_factor_gt 0.1103
_refine_ls_wR_factor_ref 0.1266
_reflns_Friedel_coverage 0.000
_reflns_number_gt 2582
_reflns_number_total 3671
_reflns_threshold_expression 'I > 2\s(I)'
_cod_data_source_file c5cc10361d2.cif
_cod_data_source_block TQB1337
_cod_depositor_comments 'Adding full bibliography for 7118428.cif.'
_cod_original_cell_volume 1871.9(5)
_cod_database_code 7118428
_audit_block_doi 10.5517/cc1jlbfw
_shelx_space_group_comment
; 
The symmetry employed for this shelxl refinement is uniquely defined 
by the following loop, which should always be used as a source of 
symmetry information in preference to the above space-group names. 
They are only intended as comments. 
;
_shelxl_version_number 2013-4

loop_
_space_group_symop_operation_xyz
'x, y, z'
'-x, y+1/2, -z+1/2'
'-x, -y, -z'
'x, -y-1/2, z-1/2'

loop_
_atom_site_label
_atom_site_type_symbol
_atom_site_fract_x
_atom_site_fract_y
_atom_site_fract_z
_atom_site_U_iso_or_equiv
_atom_site_adp_type
_atom_site_occupancy
_atom_site_site_symmetry_order
_atom_site_calc_flag
_atom_site_refinement_flags_posn
_atom_site_refinement_flags_adp
F1 F 0.42430(10) 0.17373(16) -0.01440(10) 0.0859(5) Uani 1 1 d . .
F2 F 0.33222(10) -0.02723(16) -0.04262(9) 0.0817(4) Uani 1 1 d . .
F3 F 0.41833(10) 0.01143(18) 0.08452(9) 0.0848(5) Uani 1 1 d . .
N1 N 0.22200(13) 0.4811(2) -0.07635(11) 0.0608(5) Uani 1 1 d . U
O1 O 0.10335(10) 0.27820(16) 0.06323(11) 0.0680(4) Uani 1 1 d . .
O2 O 0.11132(10) -0.19899(15) 0.09625(9) 0.0567(4) Uani 1 1 d . .
C1 C 0.20327(18) 0.5297(3) -0.15879(13) 0.0645(6) Uani 1 1 d . .
H1 H 0.1399 0.5166 -0.1942 0.077 Uiso 1 1 calc R U
C2 C 0.27435(19) 0.5972(3) -0.19131(14) 0.0681(6) Uani 1 1 d . .
H2 H 0.2600 0.6308 -0.2477 0.082 Uiso 1 1 calc R U
C3 C 0.3672(2) 0.6139(3) -0.13864(18) 0.0847(8) Uani 1 1 d . U
H3 H 0.4172 0.6581 -0.1595 0.102 Uiso 1 1 calc R U
C4 C 0.38741(15) 0.5665(3) -0.05581(15) 0.0664(6) Uani 1 1 d . U
H4 H 0.4506 0.5789 -0.0201 0.080 Uiso 1 1 calc R U
C5 C 0.31450(13) 0.5010(2) -0.02601(12) 0.0446(4) Uani 1 1 d . U
C6 C 0.33739(12) 0.4563(2) 0.06630(11) 0.0438(4) Uani 1 1 d . .
C7 C 0.38116(15) 0.5701(3) 0.12580(14) 0.0616(6) Uani 1 1 d . .
H7 H 0.3944 0.6684 0.1068 0.074 Uiso 1 1 calc R U
C8 C 0.40502(18) 0.5396(3) 0.21196(16) 0.0750(7) Uani 1 1 d . .
H8 H 0.4338 0.6172 0.2505 0.090 Uiso 1 1 calc R U
C9 C 0.38656(17) 0.3953(3) 0.24105(14) 0.0713(7) Uani 1 1 d . .
H9 H 0.4023 0.3746 0.2993 0.086 Uiso 1 1 calc R U
C10 C 0.34446(15) 0.2813(3) 0.18340(12) 0.0572(5) Uani 1 1 d . .
H10 H 0.3326 0.1832 0.2035 0.069 Uiso 1 1 calc R U
C11 C 0.31910(12) 0.3084(2) 0.09572(11) 0.0410(4) Uani 1 1 d . .
C12 C 0.27833(12) 0.1752(2) 0.03426(11) 0.0413(4) Uani 1 1 d . .
H12 H 0.2413 0.2226 -0.0194 0.050 Uiso 1 1 calc R U
C13 C 0.20812(13) 0.0626(2) 0.06274(12) 0.0439(4) Uani 1 1 d . .
H13A H 0.1874 -0.0174 0.0194 0.053 Uiso 1 1 calc R U
H13B H 0.2439 0.0111 0.1148 0.053 Uiso 1 1 calc R U
C14 C 0.11744(12) 0.1399(2) 0.07821(11) 0.0431(4) Uani 1 1 d . .
C15 C 0.04359(12) 0.0492(2) 0.11196(10) 0.0393(4) Uani 1 1 d . .
C16 C -0.02978(14) 0.1359(2) 0.13570(12) 0.0511(5) Uani 1 1 d . .
H16 H -0.0302 0.2440 0.1293 0.061 Uiso 1 1 calc R U
C17 C -0.10114(16) 0.0675(3) 0.16805(14) 0.0618(6) Uani 1 1 d . .
H17 H -0.1490 0.1285 0.1834 0.074 Uiso 1 1 calc R U
C18 C -0.10128(16) -0.0924(3) 0.17755(13) 0.0611(6) Uani 1 1 d . .
H18 H -0.1491 -0.1397 0.2000 0.073 Uiso 1 1 calc R U
C19 C -0.03137(14) -0.1825(2) 0.15413(13) 0.0531(5) Uani 1 1 d . .
H19 H -0.0325 -0.2906 0.1604 0.064 Uiso 1 1 calc R U
C20 C 0.04132(12) -0.1139(2) 0.12095(11) 0.0417(4) Uani 1 1 d . .
C21 C 0.10246(16) -0.3653(2) 0.09211(15) 0.0624(6) Uani 1 1 d . .
H21A H 0.1136 -0.4070 0.1487 0.094 Uiso 1 1 calc R U
H21B H 0.1506 -0.4075 0.0652 0.094 Uiso 1 1 calc R U
H21C H 0.0372 -0.3934 0.0596 0.094 Uiso 1 1 calc R U
C22 C 0.36269(15) 0.0841(2) 0.01535(13) 0.0550(5) Uani 1 1 d . .

loop_
_atom_site_aniso_label
_atom_site_aniso_U_11
_atom_site_aniso_U_22
_atom_site_aniso_U_33
_atom_site_aniso_U_23
_atom_site_aniso_U_13
_atom_site_aniso_U_12
F1 0.0846(9) 0.0718(9) 0.1234(12) -0.0152(8) 0.0672(9) -0.0148(7)
F2 0.0872(9) 0.0668(9) 0.0971(10) -0.0358(8) 0.0346(8) -0.0053(7)
F3 0.0670(8) 0.0930(11) 0.0914(10) 0.0062(8) 0.0150(7) 0.0303(7)
N1 0.0603(9) 0.0597(11) 0.0587(11) 0.0036(9) 0.0085(8) -0.0079(8)
O1 0.0574(9) 0.0385(9) 0.1089(12) 0.0123(8) 0.0225(8) 0.0035(7)
O2 0.0547(8) 0.0333(8) 0.0884(10) -0.0016(7) 0.0300(7) -0.0006(6)
C1 0.0750(15) 0.0609(14) 0.0526(13) 0.0052(11) 0.0073(10) -0.0044(11)
C2 0.0965(18) 0.0565(14) 0.0555(13) 0.0138(11) 0.0269(12) 0.0164(13)
C3 0.0757(16) 0.093(2) 0.0961(16) 0.0399(15) 0.0414(14) 0.0090(14)
C4 0.0455(10) 0.0745(16) 0.0791(13) 0.0269(12) 0.0159(10) -0.0007(10)
C5 0.0452(9) 0.0345(10) 0.0542(11) 0.0013(8) 0.0128(7) 0.0019(8)
C6 0.0376(9) 0.0411(11) 0.0511(11) -0.0048(8) 0.0085(8) -0.0012(8)
C7 0.0597(12) 0.0475(13) 0.0727(15) -0.0108(11) 0.0075(10) -0.0063(10)
C8 0.0747(15) 0.0758(18) 0.0658(15) -0.0312(13) 0.0020(12) -0.0095(13)
C9 0.0748(15) 0.093(2) 0.0420(11) -0.0137(12) 0.0074(10) -0.0085(14)
C10 0.0616(12) 0.0631(14) 0.0454(11) 0.0013(10) 0.0109(9) -0.0062(10)
C11 0.0364(9) 0.0447(11) 0.0414(10) -0.0028(8) 0.0088(7) -0.0014(8)
C12 0.0446(10) 0.0377(10) 0.0404(9) 0.0021(8) 0.0089(7) -0.0031(8)
C13 0.0468(10) 0.0372(10) 0.0470(10) 0.0001(8) 0.0109(8) -0.0011(8)
C14 0.0434(10) 0.0349(11) 0.0465(10) -0.0004(8) 0.0030(7) -0.0020(8)
C15 0.0394(9) 0.0383(10) 0.0377(9) -0.0044(7) 0.0052(7) -0.0011(8)
C16 0.0554(11) 0.0438(11) 0.0541(11) -0.0079(9) 0.0143(9) 0.0005(9)
C17 0.0578(13) 0.0673(16) 0.0659(13) -0.0118(11) 0.0259(10) 0.0078(11)
C18 0.0575(13) 0.0697(16) 0.0624(13) -0.0028(11) 0.0271(10) -0.0095(11)
C19 0.0564(12) 0.0447(12) 0.0593(12) -0.0005(9) 0.0169(9) -0.0084(9)
C20 0.0417(10) 0.0398(11) 0.0418(10) -0.0037(8) 0.0070(7) -0.0025(8)
C21 0.0723(14) 0.0344(11) 0.0836(15) -0.0026(10) 0.0255(11) 0.0010(10)
C22 0.0559(12) 0.0505(13) 0.0623(13) -0.0071(10) 0.0219(10) -0.0041(10)

loop_
_atom_type_symbol
_atom_type_description
_atom_type_scat_dispersion_real
_atom_type_scat_dispersion_imag
_atom_type_scat_source
C C 0.0033 0.0016 'International Tables Vol C Tables 4.2.6.8 and 6.1.1.4'
H H 0.0000 0.0000 'International Tables Vol C Tables 4.2.6.8 and 6.1.1.4'
F F 0.0171 0.0103 'International Tables Vol C Tables 4.2.6.8 and 6.1.1.4'
N N 0.0061 0.0033 'International Tables Vol C Tables 4.2.6.8 and 6.1.1.4'
O O 0.0106 0.0060 'International Tables Vol C Tables 4.2.6.8 and 6.1.1.4'

loop_
_geom_angle_atom_site_label_1
_geom_angle_atom_site_label_2
_geom_angle_atom_site_label_3
_geom_angle
C5 N1 C1 118.02(18)
C20 O2 C21 119.16(15)
N1 C1 C2 122.2(2)
N1 C1 H1 118.9
C2 C1 H1 118.9
C1 C2 C3 118.0(2)
C1 C2 H2 121.0
C3 C2 H2 121.0
C4 C3 C2 120.7(2)
C4 C3 H3 119.7
C2 C3 H3 119.7
C5 C4 C3 119.3(2)
C5 C4 H4 120.3
C3 C4 H4 120.3
N1 C5 C4 121.74(18)
N1 C5 C6 119.93(16)
C4 C5 C6 118.29(17)
C7 C6 C11 118.70(18)
C7 C6 C5 117.19(18)
C11 C6 C5 124.10(15)
C8 C7 C6 121.3(2)
C8 C7 H7 119.4
C6 C7 H7 119.4
C9 C8 C7 120.2(2)
C9 C8 H8 119.9
C7 C8 H8 119.9
C8 C9 C10 119.4(2)
C8 C9 H9 120.3
C10 C9 H9 120.3
C9 C10 C11 121.9(2)
C9 C10 H10 119.0
C11 C10 H10 119.0
C10 C11 C6 118.53(17)
C10 C11 C12 119.83(17)
C6 C11 C12 121.54(15)
C22 C12 C11 109.78(14)
C22 C12 C13 109.31(15)
C11 C12 C13 115.77(14)
C22 C12 H12 107.2
C11 C12 H12 107.2
C13 C12 H12 107.2
C14 C13 C12 113.91(15)
C14 C13 H13A 108.8
C12 C13 H13A 108.8
C14 C13 H13B 108.8
C12 C13 H13B 108.8
H13A C13 H13B 107.7
O1 C14 C15 119.03(16)
O1 C14 C13 119.68(17)
C15 C14 C13 121.29(15)
C16 C15 C20 117.50(16)
C16 C15 C14 116.54(16)
C20 C15 C14 125.95(16)
C17 C16 C15 122.35(19)
C17 C16 H16 118.8
C15 C16 H16 118.8
C16 C17 C18 119.29(19)
C16 C17 H17 120.4
C18 C17 H17 120.4
C19 C18 C17 120.40(19)
C19 C18 H18 119.8
C17 C18 H18 119.8
C18 C19 C20 120.69(19)
C18 C19 H19 119.7
C20 C19 H19 119.7
O2 C20 C19 122.55(17)
O2 C20 C15 117.68(15)
C19 C20 C15 119.76(17)
O2 C21 H21A 109.5
O2 C21 H21B 109.5
H21A C21 H21B 109.5
O2 C21 H21C 109.5
H21A C21 H21C 109.5
H21B C21 H21C 109.5
F2 C22 F1 106.01(16)
F2 C22 F3 105.77(17)
F1 C22 F3 106.25(17)
F2 C22 C12 112.86(16)
F1 C22 C12 112.76(17)
F3 C22 C12 112.61(16)

loop_
_geom_bond_atom_site_label_1
_geom_bond_atom_site_label_2
_geom_bond_distance
F1 C22 1.331(2)
F2 C22 1.329(2)
F3 C22 1.343(2)
N1 C5 1.351(2)
N1 C1 1.360(3)
O1 C14 1.214(2)
O2 C20 1.358(2)
O2 C21 1.428(2)
C1 C2 1.365(3)
C1 H1 0.9300
C2 C3 1.366(3)
C2 H2 0.9300
C3 C4 1.362(3)
C3 H3 0.9300
C4 C5 1.354(3)
C4 H4 0.9300
C5 C6 1.499(3)
C6 C7 1.396(3)
C6 C11 1.398(3)
C7 C8 1.376(3)
C7 H7 0.9300
C8 C9 1.368(3)
C8 H8 0.9300
C9 C10 1.375(3)
C9 H9 0.9300
C10 C11 1.394(3)
C10 H10 0.9300
C11 C12 1.525(2)
C12 C22 1.507(3)
C12 C13 1.527(2)
C12 H12 0.9800
C13 C14 1.505(2)
C13 H13A 0.9700
C13 H13B 0.9700
C14 C15 1.500(2)
C15 C16 1.396(2)
C15 C20 1.404(2)
C16 C17 1.370(3)
C16 H16 0.9300
C17 C18 1.377(3)
C17 H17 0.9300
C18 C19 1.371(3)
C18 H18 0.9300
C19 C20 1.393(3)
C19 H19 0.9300
C21 H21A 0.9600
C21 H21B 0.9600
C21 H21C 0.9600

loop_
_geom_hbond_atom_site_label_D
_geom_hbond_atom_site_label_H
_geom_hbond_atom_site_label_A
_geom_hbond_distance_DH
_geom_hbond_distance_HA
_geom_hbond_distance_DA
_geom_hbond_angle_DHA
_geom_hbond_site_symmetry_A
C21 H21C O1 0.96 2.61 3.386(3) 138.6 3
C12 H12 N1 0.98 2.38 3.156(2) 135.2 .
C21 H21C O1 0.96 2.61 3.386(3) 138.6 3
C12 H12 N1 0.98 2.38 3.156(2) 135.2 .
C21 H21C O1 0.96 2.61 3.386(3) 138.6 3
C21 H21C O1 0.96 2.61 3.386(3) 138.6 3
C12 H12 N1 0.98 2.38 3.156(2) 135.2 .
C21 H21C O1 0.96 2.61 3.386(3) 138.6 3
C12 H12 N1 0.98 2.38 3.156(2) 135.2 .
C21 H21C O1 0.96 2.61 3.386(3) 138.6 3
C12 H12 N1 0.98 2.38 3.156(2) 135.2 .
C21 H21C O1 0.96 2.61 3.386(3) 138.6 3

loop_
_geom_torsion_atom_site_label_1
_geom_torsion_atom_site_label_2
_geom_torsion_atom_site_label_3
_geom_torsion_atom_site_label_4
_geom_torsion
C5 N1 C1 C2 -0.1(3)
N1 C1 C2 C3 0.7(4)
C1 C2 C3 C4 -1.0(4)
C2 C3 C4 C5 0.5(4)
C1 N1 C5 C4 -0.4(3)
C1 N1 C5 C6 177.08(18)
C3 C4 C5 N1 0.2(3)
C3 C4 C5 C6 -177.3(2)
N1 C5 C6 C7 -126.63(19)
C4 C5 C6 C7 50.9(3)
N1 C5 C6 C11 54.4(3)
C4 C5 C6 C11 -128.0(2)
C11 C6 C7 C8 -0.9(3)
C5 C6 C7 C8 -179.86(19)
C6 C7 C8 C9 0.4(4)
C7 C8 C9 C10 0.3(4)
C8 C9 C10 C11 -0.5(3)
C9 C10 C11 C6 0.0(3)
C9 C10 C11 C12 176.34(19)
C7 C6 C11 C10 0.6(3)
C5 C6 C11 C10 179.57(17)
C7 C6 C11 C12 -175.60(17)
C5 C6 C11 C12 3.3(3)
C10 C11 C12 C22 -86.1(2)
C6 C11 C12 C22 90.1(2)
C10 C11 C12 C13 38.2(2)
C6 C11 C12 C13 -145.62(16)
C22 C12 C13 C14 -176.43(15)
C11 C12 C13 C14 59.0(2)
C12 C13 C14 O1 4.0(2)
C12 C13 C14 C15 -175.97(14)
O1 C14 C15 C16 -9.1(2)
C13 C14 C15 C16 170.94(15)
O1 C14 C15 C20 170.33(17)
C13 C14 C15 C20 -9.7(3)
C20 C15 C16 C17 1.1(3)
C14 C15 C16 C17 -179.48(17)
C15 C16 C17 C18 -0.2(3)
C16 C17 C18 C19 -0.6(3)
C17 C18 C19 C20 0.5(3)
C21 O2 C20 C19 9.4(3)
C21 O2 C20 C15 -170.49(17)
C18 C19 C20 O2 -179.38(17)
C18 C19 C20 C15 0.5(3)
C16 C15 C20 O2 178.65(15)
C14 C15 C20 O2 -0.7(2)
C16 C15 C20 C19 -1.2(2)
C14 C15 C20 C19 179.39(16)
C11 C12 C22 F2 -175.55(16)
C13 C12 C22 F2 56.5(2)
C11 C12 C22 F1 -55.5(2)
C13 C12 C22 F1 176.56(15)
C11 C12 C22 F3 64.8(2)
C13 C12 C22 F3 -63.2(2)
